data_2211895
loop_
_publ_author_name
'LaDuca, Robert L.'
'Schottenfeld, Jodi'
'Rarig, Randy S.'
'Zubieta, Jon A.'

_publ_section_title
;A non-centrosymmetric one-dimensional coordination polymer:
 <i>catena</i>[[(4,7-phenanthrolin-4-ium-\k<i>N</i>^7^)(thiocyanato-\k<i>S</i>)copper(I)]-\m-thiocyanato-\k^2^<i>N</i>:<i>S</i>]
;
_journal_coeditor_code LH2274
_journal_issue 1
_journal_name_full 'Acta Crystallographica Section E'
_journal_page_first m278
_journal_page_last m280
_journal_paper_doi 10.1107/S1600536806054249
_journal_volume 63
_journal_year 2007
_chemical_formula_iupac '[Cu (N C S)2 (C12 H9 N2)]'
_chemical_formula_moiety 'C14 H9 Cu N4 S2'
_chemical_formula_sum 'C14 H9 Cu N4 S2'
_chemical_formula_weight 360.91
_chemical_name_systematic
;
catena[[(4,7-phenanthrolin-4-ium-\kN^7^)(thiocyanato-\k<i>S</i>)copper(I)]-
\m-thiocyanato-\k^2^N:S]
;
_space_group_IT_number 19
_symmetry_cell_setting orthorhombic
_symmetry_space_group_name_Hall 'P 2ac 2ab'
_symmetry_space_group_name_H-M 'P 21 21 21'
_atom_sites_solution_hydrogens geom
_atom_sites_solution_primary direct
_atom_sites_solution_secondary difmap
_audit_creation_method SHELXL-97
_cell_angle_alpha 90.00
_cell_angle_beta 90.00
_cell_angle_gamma 90.00
_cell_formula_units_Z 4
_cell_length_a 5.6662(3)
_cell_length_b 10.1801(6)
_cell_length_c 24.2927(15)
_cell_measurement_reflns_used 9353
_cell_measurement_temperature 94(2)
_cell_measurement_theta_max 28.27
_cell_measurement_theta_min 1.68
_cell_volume 1401.26(14)
_computing_cell_refinement 'SAINT-Plus (Bruker, 2003)'
_computing_data_collection 'SMART (Bruker, 2001)'
_computing_data_reduction SAINT-Plus
_computing_molecular_graphics 'Crystal Maker (Crystal Maker, 2005)'
_computing_publication_material SHELXS97
_computing_structure_refinement 'SHELXL97 (Sheldrick, 1997)'
_computing_structure_solution 'SHELXS97 (Sheldrick, 1997)'
_diffrn_ambient_temperature 94(2)
_diffrn_measured_fraction_theta_full 0.980
_diffrn_measured_fraction_theta_max 0.980
_diffrn_measurement_device_type 'Bruker P4'
_diffrn_measurement_method \w
_diffrn_radiation_monochromator graphite
_diffrn_radiation_type MoK\a
_diffrn_radiation_wavelength 0.71073
_diffrn_reflns_av_R_equivalents 0.0430
_diffrn_reflns_av_sigmaI/netI 0.0476
_diffrn_reflns_limit_h_max 7
_diffrn_reflns_limit_h_min -7
_diffrn_reflns_limit_k_max 12
_diffrn_reflns_limit_k_min -13
_diffrn_reflns_limit_l_max 32
_diffrn_reflns_limit_l_min -26
_diffrn_reflns_number 9353
_diffrn_reflns_theta_full 28.27
_diffrn_reflns_theta_max 28.27
_diffrn_reflns_theta_min 1.68
_diffrn_standards_decay_% 0
_diffrn_standards_interval_count 0
_diffrn_standards_interval_time 0
_diffrn_standards_number 0
_exptl_absorpt_coefficient_mu 1.852
_exptl_absorpt_correction_T_max .574
_exptl_absorpt_correction_T_min .450
_exptl_absorpt_correction_type multi-scan
_exptl_absorpt_process_details '(SADABS; Sheldrick, 1996)'
_exptl_crystal_colour red
_exptl_crystal_density_diffrn 1.711
_exptl_crystal_density_method 'not measured'
_exptl_crystal_description block
_exptl_crystal_F_000 728
_exptl_crystal_size_max 0.50
_exptl_crystal_size_mid 0.40
_exptl_crystal_size_min 0.30
_refine_diff_density_max 0.518
_refine_diff_density_min -0.416
_refine_ls_abs_structure_details 'Flack (1983), 1346 Friedel pairs'
_refine_ls_abs_structure_Flack 0.031(13)
_refine_ls_extinction_method none
_refine_ls_goodness_of_fit_ref 1.055
_refine_ls_hydrogen_treatment mixed
_refine_ls_matrix_type full
_refine_ls_number_parameters 193
_refine_ls_number_reflns 3348
_refine_ls_number_restraints 1
_refine_ls_restrained_S_all 1.054
_refine_ls_R_factor_all 0.0430
_refine_ls_R_factor_gt 0.0332
_refine_ls_shift/su_max 0.001
_refine_ls_shift/su_mean 0.000
_refine_ls_structure_factor_coef Fsqd
_refine_ls_weighting_details 'w=1/[\s^2^(Fo^2^)+(0.0236P)^2^+0.6847P] where P=(Fo^2^+2Fc^2^)/3'
_refine_ls_weighting_scheme calc
_refine_ls_wR_factor_gt 0.0612
_refine_ls_wR_factor_ref 0.0641
_reflns_number_gt 2979
_reflns_number_total 3348
_reflns_threshold_expression I>2\s(I)
_cod_data_source_file lh2274.cif
_cod_data_source_block I
_cod_database_code 2211895
_cod_database_fobs_code 2211895

loop_
_symmetry_equiv_pos_as_xyz
'x, y, z'
'-x+1/2, -y, z+1/2'
'-x, y+1/2, -z+1/2'
'x+1/2, -y+1/2, -z'

loop_
_atom_site_type_symbol
_atom_site_label
_atom_site_fract_x
_atom_site_fract_y
_atom_site_fract_z
_atom_site_U_iso_or_equiv
_atom_site_adp_type
_atom_site_calc_flag
_atom_site_refinement_flags
_atom_site_occupancy
Cu Cu1 0.39478(6) 0.51765(3) 0.089768(14) 0.01316(9) Uani d . 1
S S1 0.23929(13) 0.53924(8) 0.17876(3) 0.01771(17) Uani d . 1
S S2 0.16398(13) 0.63461(7) 0.02734(3) 0.01529(16) Uani d . 1
N N1 0.9852(4) -0.0154(3) 0.18942(9) 0.0145(5) Uani d D 1
H H1A 1.101(4) 0.019(3) 0.2088(11) 0.017 Uiso d D 1
N N2 0.3566(4) 0.3104(2) 0.08004(10) 0.0131(5) Uani d . 1
N N3 0.6329(5) 0.5527(3) 0.24980(11) 0.0256(6) Uani d . 1
N N4 0.7198(4) 0.5617(2) 0.07025(10) 0.0146(5) Uani d . 1
C C1 0.9770(6) -0.1462(3) 0.18806(12) 0.0172(7) Uani d . 1
H H1 1.0885 -0.1949 0.2073 0.021 Uiso calc R 1
C C2 0.8038(6) -0.2097(3) 0.15816(13) 0.0175(7) Uani d . 1
H H2 0.7978 -0.3010 0.1575 0.021 Uiso calc R 1
C C3 0.6387(6) -0.1364(3) 0.12916(12) 0.0164(6) Uani d . 1
H H3 0.5228 -0.1785 0.1086 0.020 Uiso calc R 1
C C4 0.6467(5) 0.0023(3) 0.13094(11) 0.0130(6) Uani d . 1
C C5 0.8261(5) 0.0619(3) 0.16231(11) 0.0130(6) Uani d . 1
C C6 0.8493(5) 0.2013(3) 0.16641(12) 0.0143(6) Uani d . 1
H H6 0.9694 0.2383 0.1874 0.017 Uiso calc R 1
C C7 0.5052(5) 0.2244(3) 0.10681(12) 0.0134(6) Uani d . 1
C C8 0.4792(5) 0.0866(3) 0.10222(12) 0.0121(6) Uani d . 1
C C9 0.6932(5) 0.2789(3) 0.13918(12) 0.0134(6) Uani d . 1
H H9 0.7085 0.3696 0.1416 0.016 Uiso calc R 1
C C10 0.2937(5) 0.0372(3) 0.06969(11) 0.0144(6) Uani d . 1
H H10 0.2720 -0.0529 0.0658 0.017 Uiso calc R 1
C C11 0.1457(5) 0.1239(3) 0.04383(12) 0.0148(6) Uani d . 1
H H11 0.0210 0.0933 0.0225 0.018 Uiso calc R 1
C C12 0.1841(5) 0.2590(3) 0.04991(12) 0.0139(6) Uani d . 1
H H12 0.0827 0.3163 0.0317 0.017 Uiso calc R 1
C C13 0.9030(5) 0.5913(3) 0.05257(11) 0.0124(6) Uani d . 1
C C14 0.4718(5) 0.5465(3) 0.22029(12) 0.0155(6) Uani d . 1

loop_
_atom_site_aniso_label
_atom_site_aniso_U_11
_atom_site_aniso_U_22
_atom_site_aniso_U_33
_atom_site_aniso_U_12
_atom_site_aniso_U_13
_atom_site_aniso_U_23
Cu1 0.00972(15) 0.01546(16) 0.01432(17) 0.00013(14) -0.00014(14) 0.00009(15)
S1 0.0131(3) 0.0266(4) 0.0134(4) 0.0037(3) 0.0002(3) -0.0007(3)
S2 0.0097(4) 0.0211(4) 0.0151(4) -0.0013(3) 0.0002(3) 0.0047(3)
N1 0.0143(11) 0.0172(13) 0.0118(12) -0.0012(11) -0.0014(9) -0.0015(11)
N2 0.0125(12) 0.0158(11) 0.0109(12) 0.0014(9) 0.0014(10) -0.0011(9)
N3 0.0206(14) 0.0379(16) 0.0181(13) 0.0025(13) -0.0009(12) 0.0058(12)
N4 0.0121(13) 0.0154(12) 0.0162(13) 0.0013(10) -0.0030(10) 0.0002(10)
C1 0.0229(17) 0.0167(15) 0.0121(16) 0.0057(13) 0.0003(12) 0.0015(13)
C2 0.0248(18) 0.0122(14) 0.0154(16) 0.0020(12) -0.0030(13) 0.0019(12)
C3 0.0195(16) 0.0147(13) 0.0149(15) -0.0015(13) -0.0008(13) -0.0019(12)
C4 0.0132(13) 0.0166(14) 0.0093(12) -0.0008(12) 0.0004(10) -0.0003(12)
C5 0.0144(14) 0.0175(14) 0.0072(14) 0.0059(11) 0.0028(11) 0.0034(11)
C6 0.0118(16) 0.0170(14) 0.0142(15) -0.0010(11) -0.0026(12) -0.0036(12)
C7 0.0138(14) 0.0144(14) 0.0121(15) 0.0012(11) 0.0034(12) 0.0000(12)
C8 0.0128(14) 0.0134(13) 0.0102(15) 0.0006(10) 0.0004(11) 0.0017(11)
C9 0.0149(15) 0.0145(14) 0.0107(14) -0.0019(11) 0.0003(12) -0.0026(12)
C10 0.0161(14) 0.0160(14) 0.0112(14) -0.0026(12) 0.0021(11) -0.0015(12)
C11 0.0136(16) 0.0184(14) 0.0123(14) -0.0041(12) -0.0009(12) -0.0028(12)
C12 0.0123(14) 0.0194(15) 0.0099(14) 0.0031(11) 0.0009(12) 0.0013(12)
C13 0.0136(15) 0.0123(13) 0.0113(14) 0.0029(12) -0.0038(12) 0.0005(11)
C14 0.0153(14) 0.0194(16) 0.0118(15) 0.0048(11) 0.0040(12) 0.0036(12)

loop_
_atom_type_symbol
_atom_type_description
_atom_type_scat_dispersion_real
_atom_type_scat_dispersion_imag
_atom_type_scat_source
Cu Cu 0.3201 1.2651 'International Tables Vol C Tables 4.2.6.8 and 6.1.1.4'
S S 0.1246 0.1234 'International Tables Vol C Tables 4.2.6.8 and 6.1.1.4'
N N 0.0061 0.0033 'International Tables Vol C Tables 4.2.6.8 and 6.1.1.4'
C C 0.0033 0.0016 'International Tables Vol C Tables 4.2.6.8 and 6.1.1.4'
H H 0.0000 0.0000 'International Tables Vol C Tables 4.2.6.8 and 6.1.1.4'

loop_
_geom_angle_atom_site_label_1
_geom_angle_atom_site_label_2
_geom_angle_atom_site_label_3
_geom_angle_site_symmetry_1
_geom_angle_site_symmetry_3
_geom_angle
_geom_angle_publ_flag
N4 Cu1 N2 . . 107.20(9) yes
N4 Cu1 S2 . . 104.70(7) yes
N2 Cu1 S2 . . 112.11(7) yes
N4 Cu1 S1 . . 123.80(8) yes
N2 Cu1 S1 . . 99.01(7) yes
S2 Cu1 S1 . . 109.96(3) yes
C14 S1 Cu1 . . 105.43(10) yes
C13 S2 Cu1 1_455 . 97.12(10) yes
C1 N1 C5 . . 122.7(3) ?
C1 N1 H1A . . 116(2) ?
C5 N1 H1A . . 121(2) ?
C12 N2 C7 . . 117.3(2) ?
C12 N2 Cu1 . . 121.67(19) ?
C7 N2 Cu1 . . 120.94(19) ?
C13 N4 Cu1 . . 172.0(2) ?
N1 C1 C2 . . 120.4(3) ?
N1 C1 H1 . . 119.8 ?
C2 C1 H1 . . 119.8 ?
C1 C2 C3 . . 119.6(3) ?
C1 C2 H2 . . 120.2 ?
C3 C2 H2 . . 120.2 ?
C2 C3 C4 . . 120.0(3) ?
C2 C3 H3 . . 120.0 ?
C4 C3 H3 . . 120.0 ?
C5 C4 C3 . . 118.1(3) ?
C5 C4 C8 . . 118.3(2) ?
C3 C4 C8 . . 123.5(3) ?
N1 C5 C4 . . 119.2(3) ?
N1 C5 C6 . . 118.6(3) ?
C4 C5 C6 . . 122.2(3) ?
C9 C6 C5 . . 118.9(3) ?
C9 C6 H6 . . 120.5 ?
C5 C6 H6 . . 120.5 ?
N2 C7 C8 . . 122.0(3) ?
N2 C7 C9 . . 117.8(3) ?
C8 C7 C9 . . 120.2(3) ?
C10 C8 C7 . . 118.4(3) ?
C10 C8 C4 . . 123.0(3) ?
C7 C8 C4 . . 118.6(3) ?
C11 C10 C8 . . 118.9(3) ?
C11 C10 H10 . . 120.5 ?
C8 C10 H10 . . 120.5 ?
C6 C9 C7 . . 121.7(3) ?
C6 C9 H9 . . 119.1 ?
C7 C9 H9 . . 119.1 ?
N3 C14 S1 . . 179.1(3) yes
N2 C12 C11 . . 124.0(3) ?
N2 C12 H12 . . 118.0 ?
C11 C12 H12 . . 118.0 ?
N4 C13 S2 . 1_655 179.6(3) yes
C10 C11 C12 . . 119.3(3) ?
C10 C11 H11 . . 120.4 ?
C12 C11 H11 . . 120.4 ?

loop_
_geom_bond_atom_site_label_1
_geom_bond_atom_site_label_2
_geom_bond_site_symmetry_2
_geom_bond_distance
_geom_bond_publ_flag
Cu1 N4 . 1.954(2) yes
Cu1 N2 . 2.134(2) yes
Cu1 S2 . 2.3298(8) yes
Cu1 S1 . 2.3449(9) yes
S1 C14 . 1.661(3) ?
S2 C13 1_455 1.661(3) ?
N1 C1 . 1.332(4) ?
N1 C5 . 1.366(4) ?
N1 H1A . 0.882(18) yes
N2 C12 . 1.328(4) ?
N2 C7 . 1.378(4) ?
N3 C14 . 1.162(4) ?
N4 C13 . 1.163(4) ?
C1 C2 . 1.382(4) ?
C1 H1 . 0.9300 ?
C2 C3 . 1.389(4) ?
C2 H2 . 0.9300 ?
C3 C4 . 1.413(4) ?
C3 H3 . 0.9300 ?
C4 C5 . 1.408(4) ?
C4 C8 . 1.458(4) ?
C5 C6 . 1.428(4) ?
C6 C9 . 1.358(4) ?
C6 H6 . 0.9300 ?
C7 C8 . 1.415(4) ?
C7 C9 . 1.436(4) ?
C8 C10 . 1.408(4) ?
C9 H9 . 0.9300 ?
C10 C11 . 1.370(4) ?
C10 H10 . 0.9300 ?
C11 H11 . 0.9300 ?
C12 C11 . 1.401(4) ?
C12 H12 . 0.9300 ?
C13 S2 1_655 1.661(3) ?

loop_
_geom_hbond_atom_site_label_D
_geom_hbond_atom_site_label_H
_geom_hbond_atom_site_label_A
_geom_hbond_site_symmetry_A
_geom_hbond_distance_DH
_geom_hbond_distance_HA
_geom_hbond_distance_DA
_geom_hbond_angle_DHA
_geom_hbond_publ_flag
N1 H1A N3 3_745 0.882(18) 1.84(2) 2.710(2) 167.0(2) yes

loop_
_geom_torsion_atom_site_label_1
_geom_torsion_atom_site_label_2
_geom_torsion_atom_site_label_3
_geom_torsion_atom_site_label_4
_geom_torsion_site_symmetry_4
_geom_torsion
N4 Cu1 S1 C14 . -18.74(14)
N2 Cu1 S1 C14 . 99.07(13)
S2 Cu1 S1 C14 . -143.35(11)
N4 Cu1 S2 C13 1_455 -177.08(12)
N2 Cu1 S2 C13 1_455 67.04(12)
S1 Cu1 S2 C13 1_455 -42.07(10)
N4 Cu1 N2 C12 . -127.5(2)
S2 Cu1 N2 C12 . -13.1(2)
S1 Cu1 N2 C12 . 102.8(2)
N4 Cu1 N2 C7 . 55.2(2)
S2 Cu1 N2 C7 . 169.57(19)
S1 Cu1 N2 C7 . -74.5(2)
C5 N1 C1 C2 . 0.4(4)
N1 C1 C2 C3 . 0.4(5)
C1 C2 C3 C4 . -0.8(5)
C2 C3 C4 C5 . 0.5(4)
C2 C3 C4 C8 . -179.4(3)
C1 N1 C5 C4 . -0.8(4)
C1 N1 C5 C6 . 179.8(3)
C3 C4 C5 N1 . 0.3(4)
C8 C4 C5 N1 . -179.8(2)
C3 C4 C5 C6 . 179.7(3)
C8 C4 C5 C6 . -0.4(4)
N1 C5 C6 C9 . 179.4(3)
C4 C5 C6 C9 . 0.0(4)
C12 N2 C7 C8 . 0.8(4)
Cu1 N2 C7 C8 . 178.2(2)
C12 N2 C7 C9 . 179.6(3)
Cu1 N2 C7 C9 . -3.0(4)
N2 C7 C8 C10 . -0.7(4)
C9 C7 C8 C10 . -179.5(3)
N2 C7 C8 C4 . 178.8(2)
C9 C7 C8 C4 . 0.0(4)
C5 C4 C8 C10 . 179.9(3)
C3 C4 C8 C10 . -0.3(4)
C5 C4 C8 C7 . 0.4(4)
C3 C4 C8 C7 . -179.7(3)
C7 C8 C10 C11 . 0.0(4)
C4 C8 C10 C11 . -179.5(3)
C5 C6 C9 C7 . 0.4(4)
N2 C7 C9 C6 . -179.3(3)
C8 C7 C9 C6 . -0.5(5)
C7 N2 C12 C11 . -0.1(4)
Cu1 N2 C12 C11 . -177.5(2)
C8 C10 C11 C12 . 0.7(4)
N2 C12 C11 C10 . -0.6(5)
